data_4507912
loop_
_publ_author_name
'Hou, Guang-Feng'
'Li, Hong-Xing'
'Li, Wei-Zuo'
'Yan, Peng-Fei'
'Su, Xiao-Hong'
'Li, Guang-Ming'

_publ_section_title
;
 Two Series of Luminescent Flexible Polycarboxylate Lanthanide
 Coordination Complexes with Double Layer and Rectangle Metallomacrocycle
 Structures
;
_journal_issue 8
_journal_name_full 'Crystal Growth &amp; Design'
_journal_page_first 3374
_journal_paper_doi 10.1021/cg400174r
_journal_volume 13
_journal_year 2013
_chemical_formula_moiety 'C12 H22 Ce N O13'
_chemical_formula_sum 'C12 H22 Ce N O13'
_chemical_formula_weight 528.43
_chemical_name_systematic
; 
 ? 
;
_space_group_IT_number 2
_symmetry_cell_setting triclinic
_symmetry_space_group_name_Hall '-P 1'
_symmetry_space_group_name_H-M 'P -1'
_atom_sites_solution_hydrogens geom
_atom_sites_solution_primary direct
_atom_sites_solution_secondary difmap
_audit_creation_method SHELXL-97
_cell_angle_alpha 70.18(3)
_cell_angle_beta 71.73(3)
_cell_angle_gamma 67.28(3)
_cell_formula_units_Z 2
_cell_length_a 9.4465(19)
_cell_length_b 9.830(2)
_cell_length_c 11.903(2)
_cell_measurement_reflns_used 8534
_cell_measurement_temperature 293(2)
_cell_measurement_theta_max 27.58
_cell_measurement_theta_min 3.33
_cell_volume 937.7(4)
_computing_cell_refinement 'RAPID-AUTO (Rigaku 1998 <i>RAPID-AUTO</i>)'
_computing_data_collection 'RAPID-AUTO (Rigaku 1998 <i>RAPID-AUTO</i>)'
_computing_data_reduction 'CrystalClear (Rigaku/MSC, 2002)'
_computing_molecular_graphics 'SHELXTL (Sheldrick, 2008)'
_computing_publication_material SHELXL-97
_computing_structure_refinement 'SHELXL-97 (Sheldrick, 2008)'
_computing_structure_solution 'SHELXS-97 (Sheldrick, 2008)'
_diffrn_ambient_temperature 293(2)
_diffrn_measured_fraction_theta_full 0.989
_diffrn_measured_fraction_theta_max 0.989
_diffrn_measurement_device_type 'Rigaku RAXIS-RAPID'
_diffrn_measurement_method '\w scan'
_diffrn_radiation_monochromator graphite
_diffrn_radiation_source 'fine-focus sealed tube'
_diffrn_radiation_type MoK\a
_diffrn_radiation_wavelength 0.71073
_diffrn_reflns_av_R_equivalents 0.0246
_diffrn_reflns_av_sigmaI/netI 0.0314
_diffrn_reflns_limit_h_max 12
_diffrn_reflns_limit_h_min -12
_diffrn_reflns_limit_k_max 12
_diffrn_reflns_limit_k_min -12
_diffrn_reflns_limit_l_max 15
_diffrn_reflns_limit_l_min -15
_diffrn_reflns_number 9256
_diffrn_reflns_theta_full 27.50
_diffrn_reflns_theta_max 27.50
_diffrn_reflns_theta_min 3.32
_diffrn_standards_decay_% 0
_diffrn_standards_interval_count 0
_diffrn_standards_interval_time 0
_diffrn_standards_number 0
_exptl_absorpt_coefficient_mu 2.494
_exptl_absorpt_correction_T_max 0.6187
_exptl_absorpt_correction_T_min 0.5514
_exptl_absorpt_correction_type multi-scan
_exptl_absorpt_process_details 'ABSCOR (Higashi, 1995)'
_exptl_crystal_colour colorless
_exptl_crystal_density_diffrn 1.871
_exptl_crystal_density_method 'not measured'
_exptl_crystal_description block
_exptl_crystal_F_000 526
_exptl_crystal_size_max 0.27
_exptl_crystal_size_mid 0.23
_exptl_crystal_size_min 0.21
_refine_diff_density_max 1.238
_refine_diff_density_min -0.807
_refine_diff_density_rms 0.115
_refine_ls_extinction_method none
_refine_ls_goodness_of_fit_ref 1.086
_refine_ls_hydrogen_treatment constr
_refine_ls_matrix_type full
_refine_ls_number_parameters 244
_refine_ls_number_reflns 4266
_refine_ls_number_restraints 0
_refine_ls_restrained_S_all 1.086
_refine_ls_R_factor_all 0.0291
_refine_ls_R_factor_gt 0.0270
_refine_ls_shift/su_max 0.001
_refine_ls_shift/su_mean 0.000
_refine_ls_structure_factor_coef Fsqd
_refine_ls_weighting_details 'calc w=1/[\s^2^(Fo^2^)+(0.0353P)^2^+1.3063P] where P=(Fo^2^+2Fc^2^)/3'
_refine_ls_weighting_scheme calc
_refine_ls_wR_factor_gt 0.0658
_refine_ls_wR_factor_ref 0.0719
_reflns_number_gt 4031
_reflns_number_total 4266
_reflns_threshold_expression >2sigma(I)
_cod_data_source_file cg400174r_si_002.cif
_cod_data_source_block 1
_cod_original_cell_volume 937.8(3)
_cod_database_code 4507912

loop_
_symmetry_equiv_pos_as_xyz
'x, y, z'
'-x, -y, -z'

loop_
_atom_site_label
_atom_site_type_symbol
_atom_site_fract_x
_atom_site_fract_y
_atom_site_fract_z
_atom_site_U_iso_or_equiv
_atom_site_adp_type
_atom_site_occupancy
_atom_site_symmetry_multiplicity
_atom_site_calc_flag
_atom_site_refinement_flags
C1 C 0.3866(4) 0.6414(4) 0.6121(3) 0.0249(6) Uani 1 1 d .
C2 C 0.2533(4) 0.7560(4) 0.5757(3) 0.0327(7) Uani 1 1 d .
H2 H 0.1549 0.7438 0.6121 0.039 Uiso 1 1 calc R
C3 C 0.2656(4) 0.8869(4) 0.4867(3) 0.0343(8) Uani 1 1 d .
H3 H 0.1756 0.9613 0.4634 0.041 Uiso 1 1 calc R
C4 C 0.4114(4) 0.9087(4) 0.4313(3) 0.0278(6) Uani 1 1 d .
C5 C 0.5442(4) 0.7990(4) 0.4676(3) 0.0253(6) Uani 1 1 d .
H5 H 0.6419 0.8132 0.4319 0.030 Uiso 1 1 calc R
C6 C 0.5320(4) 0.6659(4) 0.5584(3) 0.0261(6) Uani 1 1 d .
H6 H 0.6219 0.5930 0.5831 0.031 Uiso 1 1 calc R
C7 C 0.5581(4) 1.0634(4) 0.2762(3) 0.0281(7) Uani 1 1 d .
H7A H 0.6206 0.9818 0.2358 0.034 Uiso 1 1 calc R
H7B H 0.6147 1.0604 0.3329 0.034 Uiso 1 1 calc R
C8 C 0.5337(4) 1.2153(4) 0.1822(3) 0.0261(6) Uani 1 1 d .
C9 C 0.2333(4) 0.4670(4) 0.7206(3) 0.0273(6) Uani 1 1 d .
H9A H 0.2588 0.3571 0.7483 0.033 Uiso 1 1 calc R
H9B H 0.2030 0.4979 0.6428 0.033 Uiso 1 1 calc R
C10 C 0.0924(4) 0.5366(4) 0.8116(3) 0.0252(6) Uani 1 1 d .
C11 C 0.5184(4) 0.3818(4) 0.7196(3) 0.0254(6) Uani 1 1 d .
H11A H 0.5909 0.3781 0.6414 0.031 Uiso 1 1 calc R
H11B H 0.4953 0.2861 0.7525 0.031 Uiso 1 1 calc R
C12 C 0.5968(3) 0.3982(4) 0.8057(3) 0.0240(6) Uani 1 1 d .
N1 N 0.3739(3) 0.5053(3) 0.7004(2) 0.0264(6) Uani 1 1 d .
O1 O 0.5135(3) 0.4270(3) 0.90666(19) 0.0276(5) Uani 1 1 d .
O2 O 0.7408(3) 0.3795(3) 0.7804(2) 0.0372(6) Uani 1 1 d .
O3 O 0.1046(3) 0.6043(3) 0.8786(2) 0.0323(5) Uani 1 1 d .
O4 O -0.0334(3) 0.5178(3) 0.8146(2) 0.0368(6) Uani 1 1 d .
O5 O 0.4103(3) 1.0418(3) 0.3415(2) 0.0341(5) Uani 1 1 d .
O6 O 0.3972(3) 1.2978(3) 0.1724(2) 0.0324(5) Uani 1 1 d .
O7 O 0.6599(3) 1.2432(3) 0.1216(2) 0.0349(6) Uani 1 1 d .
O8 O 0.7644(3) 0.6997(3) 0.9984(3) 0.0427(6) Uani 1 1 d .
H81 H 0.8530 0.7134 0.9637 0.064 Uiso 1 1 d R
H82 H 0.6902 0.7821 0.9829 0.064 Uiso 1 1 d R
O9 O 0.9665(4) 0.2111(4) 0.9510(3) 0.0614(9) Uani 1 1 d .
H91 H 1.0088 0.1787 0.8867 0.092 Uiso 1 1 d R
H92 H 0.9723 0.1383 1.0151 0.092 Uiso 1 1 d R
O10 O 0.9707(6) 0.7681(6) 0.3490(4) 0.115(2) Uani 1 1 d .
H101 H 1.0436 0.6894 0.3317 0.172 Uiso 1 1 d R
H102 H 0.9337 0.7618 0.4248 0.172 Uiso 1 1 d R
O11 O 0.1327(4) 0.2963(5) 0.4056(3) 0.0716(12) Uani 1 1 d .
H111 H 0.2237 0.2573 0.3660 0.107 Uiso 1 1 d R
H112 H 0.0844 0.3783 0.3604 0.107 Uiso 1 1 d R
O12 O 0.0295(8) 0.9740(7) 0.8064(6) 0.173(4) Uani 1 1 d .
H122 H 0.0746 1.0321 0.7482 0.260 Uiso 1 1 d R
H121 H -0.0571 0.9827 0.7926 0.260 Uiso 1 1 d R
O13 O 0.464(5) -0.014(6) 0.045(3) 0.24(2) Uiso 0.338(14) 1 d P
O13' O 0.2885(10) 0.0032(10) 0.1629(8) 0.108(4) Uiso 0.662(14) 1 d P
Ce1 Ce 0.738029(17) 0.462251(19) 0.969114(14) 0.02153(7) Uani 1 1 d .

loop_
_atom_site_aniso_label
_atom_site_aniso_U_11
_atom_site_aniso_U_22
_atom_site_aniso_U_33
_atom_site_aniso_U_23
_atom_site_aniso_U_13
_atom_site_aniso_U_12
C1 0.0233(14) 0.0270(16) 0.0221(13) -0.0017(12) -0.0040(11) -0.0098(12)
C2 0.0220(14) 0.0352(18) 0.0333(16) 0.0026(14) -0.0031(13) -0.0126(13)
C3 0.0226(15) 0.0361(19) 0.0335(17) 0.0025(14) -0.0056(13) -0.0078(13)
C4 0.0284(15) 0.0282(16) 0.0240(14) -0.0008(12) -0.0051(12) -0.0113(13)
C5 0.0226(14) 0.0270(16) 0.0252(14) -0.0022(12) -0.0020(12) -0.0127(12)
C6 0.0206(13) 0.0313(17) 0.0250(14) -0.0022(12) -0.0062(11) -0.0097(12)
C7 0.0243(14) 0.0266(16) 0.0275(15) 0.0011(12) -0.0034(12) -0.0101(12)
C8 0.0249(14) 0.0303(16) 0.0222(13) -0.0028(12) -0.0046(12) -0.0114(13)
C9 0.0233(14) 0.0366(18) 0.0258(14) -0.0055(13) -0.0043(12) -0.0160(13)
C10 0.0244(14) 0.0272(16) 0.0206(13) 0.0044(11) -0.0059(11) -0.0124(12)
C11 0.0240(14) 0.0281(16) 0.0243(14) -0.0056(12) -0.0055(12) -0.0088(12)
C12 0.0206(13) 0.0247(15) 0.0242(13) -0.0032(11) -0.0037(11) -0.0079(11)
N1 0.0193(11) 0.0306(15) 0.0280(13) -0.0003(11) -0.0044(10) -0.0127(11)
O1 0.0231(10) 0.0384(13) 0.0223(10) -0.0090(9) -0.0008(9) -0.0127(9)
O2 0.0197(10) 0.0604(18) 0.0360(13) -0.0228(12) -0.0003(10) -0.0124(11)
O3 0.0285(11) 0.0432(15) 0.0273(11) -0.0083(10) -0.0081(9) -0.0121(10)
O4 0.0222(11) 0.0591(17) 0.0322(12) -0.0101(12) 0.0010(10) -0.0225(11)
O5 0.0256(11) 0.0317(13) 0.0356(12) 0.0067(10) -0.0049(10) -0.0133(10)
O6 0.0288(11) 0.0294(12) 0.0309(11) 0.0066(9) -0.0098(10) -0.0102(10)
O7 0.0278(11) 0.0318(13) 0.0365(13) 0.0061(10) -0.0059(10) -0.0136(10)
O8 0.0400(14) 0.0416(16) 0.0506(16) -0.0078(13) -0.0145(12) -0.0162(12)
O9 0.0519(18) 0.0445(18) 0.073(2) -0.0189(16) -0.0081(17) 0.0006(15)
O10 0.091(3) 0.095(4) 0.068(3) -0.007(2) 0.013(2) 0.030(3)
O11 0.0418(17) 0.089(3) 0.0434(17) 0.0019(17) -0.0002(14) -0.0004(17)
O12 0.127(5) 0.114(5) 0.115(5) 0.033(4) 0.032(4) 0.034(4)
Ce1 0.01571(9) 0.02787(11) 0.01958(9) -0.00232(7) -0.00303(6) -0.00895(7)

loop_
_atom_type_symbol
_atom_type_description
_atom_type_scat_dispersion_real
_atom_type_scat_dispersion_imag
_atom_type_scat_source
C C 0.0033 0.0016 'International Tables Vol C Tables 4.2.6.8 and 6.1.1.4'
H H 0.0000 0.0000 'International Tables Vol C Tables 4.2.6.8 and 6.1.1.4'
N N 0.0061 0.0033 'International Tables Vol C Tables 4.2.6.8 and 6.1.1.4'
O O 0.0106 0.0060 'International Tables Vol C Tables 4.2.6.8 and 6.1.1.4'
Ce Ce -0.2486 2.6331 'International Tables Vol C Tables 4.2.6.8 and 6.1.1.4'

loop_
_geom_angle_atom_site_label_1
_geom_angle_atom_site_label_2
_geom_angle_atom_site_label_3
_geom_angle
_geom_angle_site_symmetry_1
_geom_angle_site_symmetry_3
C6 C1 C2 117.9(3) . .
C6 C1 N1 121.3(3) . .
C2 C1 N1 120.8(3) . .
C3 C2 C1 121.1(3) . .
C3 C2 H2 119.5 . .
C1 C2 H2 119.5 . .
C2 C3 C4 120.7(3) . .
C2 C3 H3 119.6 . .
C4 C3 H3 119.6 . .
C5 C4 O5 124.9(3) . .
C5 C4 C3 119.3(3) . .
O5 C4 C3 115.8(3) . .
C4 C5 C6 120.1(3) . .
C4 C5 H5 120.0 . .
C6 C5 H5 120.0 . .
C1 C6 C5 120.9(3) . .
C1 C6 H6 119.5 . .
C5 C6 H6 119.5 . .
O5 C7 C8 110.1(3) . .
O5 C7 H7A 109.6 . .
C8 C7 H7A 109.6 . .
O5 C7 H7B 109.6 . .
C8 C7 H7B 109.6 . .
H7A C7 H7B 108.2 . .
O6 C8 O7 127.3(3) . .
O6 C8 C7 119.1(3) . .
O7 C8 C7 113.7(3) . .
N1 C9 C10 116.5(3) . .
N1 C9 H9A 108.2 . .
C10 C9 H9A 108.2 . .
N1 C9 H9B 108.2 . .
C10 C9 H9B 108.2 . .
H9A C9 H9B 107.3 . .
O3 C10 O4 124.0(3) . .
O3 C10 C9 121.3(3) . .
O4 C10 C9 114.6(3) . .
N1 C11 C12 113.1(3) . .
N1 C11 H11A 109.0 . .
C12 C11 H11A 109.0 . .
N1 C11 H11B 109.0 . .
C12 C11 H11B 109.0 . .
H11A C11 H11B 107.8 . .
O2 C12 O1 120.2(3) . .
O2 C12 C11 121.3(3) . .
O1 C12 C11 118.4(3) . .
O2 C12 Ce1 60.28(17) . .
O1 C12 Ce1 60.43(16) . .
C11 C12 Ce1 174.7(2) . .
C1 N1 C9 117.0(3) . .
C1 N1 C11 117.7(2) . .
C9 N1 C11 118.3(3) . .
C12 O1 Ce1 150.8(2) . 2_667
C12 O1 Ce1 94.74(18) . .
Ce1 O1 Ce1 109.31(9) 2_667 .
C12 O2 Ce1 95.29(19) . .
C10 O3 Ce1 135.6(2) . 2_667
C10 O4 Ce1 137.9(2) . 1_455
C4 O5 C7 117.6(3) . .
C8 O6 Ce1 138.4(2) . 2_676
C8 O7 Ce1 137.2(2) . 1_564
Ce1 O8 H81 114.0 . .
Ce1 O8 H82 115.9 . .
H81 O8 H82 110.7 . .
Ce1 O9 H91 125.6 . .
Ce1 O9 H92 116.8 . .
H91 O9 H92 111.6 . .
H101 O10 H102 115.0 . .
H111 O11 H112 110.2 . .
H122 O12 H121 110.2 . .
O13 O13 O13' 157(6) 2_655 .
O1 Ce1 O3 96.32(8) 2_667 2_667
O1 Ce1 O4 144.54(9) 2_667 1_655
O3 Ce1 O4 86.21(8) 2_667 1_655
O1 Ce1 O7 74.14(9) 2_667 1_546
O3 Ce1 O7 78.22(9) 2_667 1_546
O4 Ce1 O7 140.24(9) 1_655 1_546
O1 Ce1 O6 74.54(8) 2_667 2_676
O3 Ce1 O6 136.55(9) 2_667 2_676
O4 Ce1 O6 79.46(9) 1_655 2_676
O7 Ce1 O6 135.18(8) 1_546 2_676
O1 Ce1 O8 75.42(9) 2_667 .
O3 Ce1 O8 67.73(9) 2_667 .
O4 Ce1 O8 72.93(10) 1_655 .
O7 Ce1 O8 130.74(9) 1_546 .
O6 Ce1 O8 68.86(9) 2_676 .
O1 Ce1 O9 144.12(10) 2_667 .
O3 Ce1 O9 70.58(11) 2_667 .
O4 Ce1 O9 69.79(11) 1_655 .
O7 Ce1 O9 70.55(10) 1_546 .
O6 Ce1 O9 137.72(11) 2_676 .
O8 Ce1 O9 124.82(11) . .
O1 Ce1 O2 118.69(8) 2_667 .
O3 Ce1 O2 140.80(8) 2_667 .
O4 Ce1 O2 75.45(8) 1_655 .
O7 Ce1 O2 94.05(9) 1_546 .
O6 Ce1 O2 74.13(9) 2_676 .
O8 Ce1 O2 134.68(9) . .
O9 Ce1 O2 70.62(11) . .
O1 Ce1 O1 70.69(9) 2_667 .
O3 Ce1 O1 148.89(8) 2_667 .
O4 Ce1 O1 121.03(8) 1_655 .
O7 Ce1 O1 71.12(8) 1_546 .
O6 Ce1 O1 68.73(8) 2_676 .
O8 Ce1 O1 131.03(9) . .
O9 Ce1 O1 103.03(10) . .
O2 Ce1 O1 49.12(7) . .
O1 Ce1 C12 94.53(8) 2_667 .
O3 Ce1 C12 155.46(9) 2_667 .
O4 Ce1 C12 97.50(8) 1_655 .
O7 Ce1 C12 83.72(9) 1_546 .
O6 Ce1 C12 67.72(9) 2_676 .
O8 Ce1 C12 136.55(9) . .
O9 Ce1 C12 87.87(11) . .
O2 Ce1 C12 24.42(7) . .
O1 Ce1 C12 24.82(7) . .
O1 Ce1 Ce1 36.93(5) 2_667 2_667
O3 Ce1 Ce1 127.58(6) 2_667 2_667
O4 Ce1 Ce1 143.89(6) 1_655 2_667
O7 Ce1 Ce1 68.47(7) 1_546 2_667
O6 Ce1 Ce1 67.17(6) 2_676 2_667
O8 Ce1 Ce1 105.64(7) . 2_667
O9 Ce1 Ce1 128.37(9) . 2_667
O2 Ce1 Ce1 82.30(6) . 2_667
O1 Ce1 Ce1 33.77(5) . 2_667
C12 Ce1 Ce1 57.91(6) . 2_667

loop_
_geom_bond_atom_site_label_1
_geom_bond_atom_site_label_2
_geom_bond_distance
_geom_bond_site_symmetry_2
C1 C6 1.398(4) .
C1 C2 1.399(5) .
C1 N1 1.414(4) .
C2 C3 1.381(5) .
C2 H2 0.9300 .
C3 C4 1.394(5) .
C3 H3 0.9300 .
C4 C5 1.379(5) .
C4 O5 1.379(4) .
C5 C6 1.405(4) .
C5 H5 0.9300 .
C6 H6 0.9300 .
C7 O5 1.427(4) .
C7 C8 1.516(4) .
C7 H7A 0.9700 .
C7 H7B 0.9700 .
C8 O6 1.248(4) .
C8 O7 1.263(4) .
C9 N1 1.445(4) .
C9 C10 1.520(4) .
C9 H9A 0.9700 .
C9 H9B 0.9700 .
C10 O3 1.253(4) .
C10 O4 1.259(4) .
C11 N1 1.455(4) .
C11 C12 1.520(4) .
C11 H11A 0.9700 .
C11 H11B 0.9700 .
C12 O2 1.250(4) .
C12 O1 1.268(4) .
C12 Ce1 3.010(3) .
O1 Ce1 2.431(2) 2_667
O1 Ce1 2.627(2) .
O2 Ce1 2.626(3) .
O3 Ce1 2.461(2) 2_667
O4 Ce1 2.467(2) 1_455
O6 Ce1 2.522(3) 2_676
O7 Ce1 2.493(2) 1_564
O8 Ce1 2.586(3) .
O8 H81 0.8500 .
O8 H82 0.8500 .
O9 Ce1 2.599(3) .
O9 H91 0.8500 .
O9 H92 0.8500 .
O10 H101 0.8500 .
O10 H102 0.8501 .
O11 H111 0.8501 .
O11 H112 0.8500 .
O12 H122 0.8500 .
O12 H121 0.8499 .
O13 O13 1.09(7) 2_655
O13 O13' 1.79(4) .
Ce1 O1 2.431(2) 2_667
Ce1 O3 2.461(2) 2_667
Ce1 O4 2.467(2) 1_655
Ce1 O7 2.493(2) 1_546
Ce1 O6 2.522(3) 2_676
Ce1 Ce1 4.1273(11) 2_667

loop_
_geom_hbond_atom_site_label_D
_geom_hbond_atom_site_label_H
_geom_hbond_atom_site_label_A
_geom_hbond_distance_DH
_geom_hbond_distance_HA
_geom_hbond_distance_DA
_geom_hbond_angle_DHA
_geom_hbond_site_symmetry_A
O12 H121 O13' 0.85 2.04 2.838(12) 155.6 2_566
O12 H122 O10 0.85 1.87 2.582(8) 140.2 2_676
O11 H112 O4 0.85 2.10 2.839(4) 144.6 2_566
O11 H111 O6 0.85 2.38 3.099(4) 142.5 1_545
O11 H111 O5 0.85 2.21 2.948(5) 144.9 1_545
O10 H102 O11 0.85 1.87 2.707(6) 167.9 2_666
O10 H101 O2 0.85 2.06 2.781(5) 142.6 2_766
O9 H92 O12 0.85 2.03 2.847(7) 159.9 2_667
O9 H91 O10 0.85 2.63 3.379(6) 147.4 2_766
O9 H91 O12 0.85 2.43 3.123(10) 139.8 1_645
O8 H82 O13 0.85 2.42 3.19(5) 151.9 1_566
O8 H82 O13' 0.85 2.27 2.852(10) 126.3 2_666
O8 H82 O13 0.85 2.16 2.99(5) 166.2 2_666
O8 H81 O3 0.85 2.25 2.991(4) 145.1 1_655
